data_7239201
loop_
_publ_author_name
'Yu, Meihui'
'Hu, Ming'
'Wu, Zhenting'

_publ_section_title
;
 Synthesis, crystal structures and properties of transition metal
 coordination polymers based on a rigid triazole dicarboxylic acid
;
_journal_issue 47
_journal_name_full 'RSC Advances'
_journal_page_first 25175
_journal_paper_doi 10.1039/c3ra43425g
_journal_volume 3
_journal_year 2013
_chemical_formula_sum 'C32 H30 N6 O17 Zn4'
_chemical_formula_weight 1032.18
_space_group_IT_number 9
_space_group_name_Hall 'C -2yc'
_space_group_name_H-M_alt 'C 1 c 1'
_symmetry_space_group_name_H-M 'C 1 c 1'
_atom_sites_solution_hydrogens geom
_atom_sites_solution_primary direct
_atom_sites_solution_secondary difmap
_audit_creation_method SHELXL-97
_cell_angle_alpha 90.00
_cell_angle_beta 99.21(2)
_cell_angle_gamma 90.00
_cell_formula_units_Z 4
_cell_length_a 20.321(6)
_cell_length_b 12.9865(16)
_cell_length_c 14.312(3)
_cell_measurement_temperature 293(2)
_cell_volume 3728.2(14)
_computing_structure_refinement 'SHELXL-97 (Sheldrick, 1997)'
_computing_structure_solution 'SHELXS-97 (Sheldrick, 1990)'
_diffrn_ambient_temperature 293(2)
_diffrn_measured_fraction_theta_full 0.967
_diffrn_measured_fraction_theta_max 0.967
_diffrn_radiation_monochromator graphite
_diffrn_radiation_source 'fine-focus sealed tube'
_diffrn_radiation_type MoK\a
_diffrn_radiation_wavelength 0.71073
_diffrn_reflns_av_R_equivalents 0.0976
_diffrn_reflns_av_sigmaI/netI 0.1930
_diffrn_reflns_limit_h_max 24
_diffrn_reflns_limit_h_min -21
_diffrn_reflns_limit_k_max 15
_diffrn_reflns_limit_k_min -7
_diffrn_reflns_limit_l_max 17
_diffrn_reflns_limit_l_min -16
_diffrn_reflns_number 5345
_diffrn_reflns_theta_full 25.02
_diffrn_reflns_theta_max 25.02
_diffrn_reflns_theta_min 2.46
_exptl_absorpt_coefficient_mu 2.628
_exptl_absorpt_correction_T_max 0.9396
_exptl_absorpt_correction_T_min 0.9396
_exptl_crystal_density_diffrn 1.839
_exptl_crystal_density_method 'not measured'
_exptl_crystal_F_000 2080
_exptl_crystal_size_max 0.20
_exptl_crystal_size_mid 0.20
_exptl_crystal_size_min 0.20
_refine_diff_density_max 2.080
_refine_diff_density_min -1.101
_refine_diff_density_rms 0.253
_refine_ls_abs_structure_details 'Flack H D (1983), Acta Cryst. A39, 876-881'
_refine_ls_abs_structure_Flack 10(10)
_refine_ls_extinction_method none
_refine_ls_goodness_of_fit_ref 1.070
_refine_ls_hydrogen_treatment mixed
_refine_ls_matrix_type full
_refine_ls_number_parameters 532
_refine_ls_number_reflns 4354
_refine_ls_number_restraints 1532
_refine_ls_restrained_S_all 0.915
_refine_ls_R_factor_all 0.1441
_refine_ls_R_factor_gt 0.1027
_refine_ls_shift/su_max 0.151
_refine_ls_shift/su_mean 0.008
_refine_ls_structure_factor_coef Fsqd
_refine_ls_weighting_details 'calc w=1/[\s^2^(Fo^2^)+(0.1533P)^2^+26.2958P] where P=(Fo^2^+2Fc^2^)/3'
_refine_ls_weighting_scheme calc
_refine_ls_wR_factor_gt 0.2708
_refine_ls_wR_factor_ref 0.3252
_reflns_number_gt 2620
_reflns_number_total 4354
_reflns_threshold_expression >2sigma(I)
_cod_data_source_file c3ra43425g.txt
_cod_data_source_block exp_2348
_cod_original_cell_volume 3728.2(13)
_cod_original_sg_symbol_H-M Cc
_cod_database_code 7239201

loop_
_symmetry_equiv_pos_as_xyz
'x, y, z'
'x, -y, z+1/2'
'x+1/2, y+1/2, z'
'x+1/2, -y+1/2, z+1/2'

loop_
_atom_site_label
_atom_site_type_symbol
_atom_site_fract_x
_atom_site_fract_y
_atom_site_fract_z
_atom_site_U_iso_or_equiv
_atom_site_adp_type
_atom_site_occupancy
_atom_site_symmetry_multiplicity
_atom_site_calc_flag
_atom_site_refinement_flags
Zn1 Zn 0.74235(12) 0.7765(2) 0.50278(19) 0.0298(7) Uani 1 1 d U
Zn2 Zn -0.10046(12) 0.77560(19) 0.5075(2) 0.0302(7) Uani 1 1 d U
Zn3 Zn 0.77088(13) 0.4417(2) 0.6752(2) 0.0381(8) Uani 1 1 d U
Zn4 Zn -0.08401(13) 0.4248(2) 0.6281(2) 0.0345(7) Uani 1 1 d U
N1 N 0.3507(8) 0.4086(15) 0.4582(13) 0.026(3) Uani 1 1 d U
N2 N 0.2828(8) 0.4124(15) 0.4621(13) 0.028(3) Uani 1 1 d U
N3 N 0.3122(9) 0.5674(14) 0.4252(14) 0.027(3) Uani 1 1 d U
N4 N 0.3772(8) 0.7945(13) 0.6764(13) 0.025(3) Uani 1 1 d U
N5 N 0.3079(8) 0.7967(14) 0.6816(13) 0.025(3) Uani 1 1 d U
N6 N 0.3451(9) 0.6343(15) 0.7016(13) 0.027(3) Uani 1 1 d U
O1 O 0.6506(8) 0.7315(12) 0.4611(13) 0.037(3) Uani 1 1 d U
O2 O 0.6821(7) 0.5728(12) 0.4218(11) 0.032(3) Uani 1 1 d U
O3 O 0.7333(8) 0.8090(14) 0.6332(11) 0.039(4) Uani 1 1 d U
H3A H 0.7704 0.8311 0.6622 0.059 Uiso 1 1 d R
H3B H 0.7038 0.8554 0.6327 0.059 Uiso 1 1 d R
O4 O -0.0208(8) 0.7268(13) 0.4692(13) 0.039(3) Uani 1 1 d U
O5 O -0.0595(8) 0.5767(12) 0.4096(13) 0.039(3) Uani 1 1 d U
O6 O -0.1801(9) 0.6930(11) 0.5069(14) 0.036(3) Uani 1 1 d U
O7 O -0.0630(7) 0.8084(13) 0.6446(10) 0.035(4) Uani 1 1 d U
H7A H -0.0492 0.7527 0.6722 0.043 Uiso 1 1 d R
H7C H -0.0302 0.8496 0.6480 0.043 Uiso 1 1 d R
O8 O 0.7179(7) 0.6402(12) 0.7295(11) 0.032(3) Uani 1 1 d U
O9 O 0.6813(7) 0.4840(14) 0.6870(11) 0.038(3) Uani 1 1 d U
O10 O 0.7351(9) 0.4083(15) 0.5261(14) 0.051(4) Uani 1 1 d U
H10A H 0.7194 0.4619 0.4964 0.062 Uiso 1 1 d R
H10B H 0.7052 0.3621 0.5234 0.062 Uiso 1 1 d R
O11 O 0.7986(9) 0.4529(13) 0.8318(12) 0.044(4) Uani 1 1 d U
H11B H 0.8291 0.4093 0.8501 0.065 Uiso 1 1 d R
H11C H 0.8128 0.5132 0.8465 0.065 Uiso 1 1 d R
O12 O -0.0248(7) 0.6276(13) 0.7061(12) 0.038(3) Uani 1 1 d U
O13 O 0.0054(8) 0.4791(13) 0.6605(12) 0.038(3) Uani 1 1 d U
O14 O -0.1552(9) 0.5273(12) 0.6446(13) 0.038(3) Uani 1 1 d U
O15 O -0.0826(8) 0.3959(12) 0.4919(12) 0.038(4) Uani 1 1 d U
H15A H -0.0757 0.4525 0.4652 0.046 Uiso 1 1 d R
H15B H -0.1192 0.3702 0.4652 0.046 Uiso 1 1 d R
C1 C 0.6398(10) 0.6330(18) 0.4366(17) 0.031(3) Uani 1 1 d U
C2 C 0.5674(10) 0.6064(17) 0.4345(16) 0.026(3) Uani 1 1 d U
C3 C 0.5503(10) 0.4998(18) 0.4184(15) 0.026(3) Uani 1 1 d U
H3 H 0.5830 0.4524 0.4093 0.031 Uiso 1 1 calc R
C4 C 0.4844(10) 0.4670(17) 0.4166(15) 0.025(3) Uani 1 1 d U
H4 H 0.4722 0.3987 0.4042 0.030 Uiso 1 1 calc R
C5 C 0.4366(10) 0.5421(17) 0.4344(16) 0.027(3) Uani 1 1 d U
C6 C 0.4545(10) 0.6438(17) 0.4523(16) 0.028(3) Uani 1 1 d U
H6 H 0.4237 0.6910 0.4682 0.033 Uiso 1 1 calc R
C7 C 0.5205(10) 0.6751(17) 0.4459(17) 0.028(3) Uani 1 1 d U
H7 H 0.5313 0.7447 0.4498 0.033 Uiso 1 1 calc R
C8 C 0.3657(10) 0.5039(16) 0.4409(16) 0.022(3) Uani 1 1 d U
C9 C 0.2621(10) 0.5013(19) 0.4386(16) 0.028(3) Uani 1 1 d U
C10 C 0.1898(10) 0.5421(18) 0.4322(17) 0.029(3) Uani 1 1 d U
C11 C 0.1367(10) 0.4694(19) 0.4124(17) 0.031(3) Uani 1 1 d U
H11 H 0.1458 0.4010 0.4000 0.038 Uiso 1 1 calc R
C12 C 0.0725(11) 0.5008(19) 0.4117(17) 0.035(3) Uani 1 1 d U
H12 H 0.0377 0.4545 0.3944 0.042 Uiso 1 1 calc R
C13 C 0.0585(11) 0.600(2) 0.4362(19) 0.035(3) Uani 1 1 d U
C14 C 0.1114(11) 0.673(2) 0.4639(17) 0.034(3) Uani 1 1 d U
H14 H 0.1038 0.7374 0.4891 0.041 Uiso 1 1 calc R
C15 C 0.1787(11) 0.6390(19) 0.4496(17) 0.033(3) Uani 1 1 d U
H15 H 0.2132 0.6866 0.4529 0.040 Uiso 1 1 calc R
C16 C -0.0142(11) 0.638(2) 0.4390(18) 0.036(3) Uani 1 1 d U
C17 C 0.6711(10) 0.5762(18) 0.7096(17) 0.027(3) Uani 1 1 d U
C18 C 0.5993(11) 0.6048(19) 0.7030(16) 0.029(3) Uani 1 1 d U
C19 C 0.5513(10) 0.5381(18) 0.6773(16) 0.029(3) Uani 1 1 d U
H19 H 0.5624 0.4719 0.6607 0.035 Uiso 1 1 calc R
C20 C 0.4830(11) 0.5634(18) 0.6739(17) 0.030(3) Uani 1 1 d U
H20 H 0.4501 0.5142 0.6565 0.036 Uiso 1 1 calc R
C21 C 0.4661(10) 0.6629(17) 0.6969(16) 0.028(3) Uani 1 1 d U
C22 C 0.5168(10) 0.7343(17) 0.7259(17) 0.027(3) Uani 1 1 d U
H22 H 0.5066 0.8005 0.7439 0.032 Uiso 1 1 calc R
C23 C 0.5857(11) 0.7033(18) 0.7274(17) 0.031(3) Uani 1 1 d U
H23 H 0.6202 0.7500 0.7449 0.037 Uiso 1 1 calc R
C24 C 0.3971(10) 0.6965(17) 0.6935(16) 0.026(3) Uani 1 1 d U
C25 C 0.2899(10) 0.7019(17) 0.6908(17) 0.028(3) Uani 1 1 d U
C26 C 0.2215(10) 0.6681(18) 0.6982(17) 0.029(3) Uani 1 1 d U
C27 C 0.2019(11) 0.5668(18) 0.6727(18) 0.030(3) Uani 1 1 d U
H27 H 0.2327 0.5205 0.6551 0.036 Uiso 1 1 calc R
C28 C 0.1380(10) 0.5365(18) 0.6739(17) 0.030(3) Uani 1 1 d U
H28 H 0.1265 0.4681 0.6610 0.036 Uiso 1 1 calc R
C29 C 0.0902(11) 0.6033(19) 0.6934(18) 0.033(3) Uani 1 1 d U
C30 C 0.1071(11) 0.6996(19) 0.7161(17) 0.032(3) Uani 1 1 d U
H30 H 0.0745 0.7457 0.7285 0.038 Uiso 1 1 calc R
C31 C 0.1743(10) 0.7340(18) 0.7220(18) 0.031(3) Uani 1 1 d U
H31 H 0.1859 0.8006 0.7418 0.037 Uiso 1 1 calc R
C32 C 0.0164(11) 0.5665(18) 0.6861(18) 0.031(3) Uani 1 1 d U
O16 O 0.8439(8) 0.9179(13) 0.7285(13) 0.046(5) Uani 1 1 d U
H16A H 0.8521 0.9775 0.7521 0.069 Uiso 1 1 d R
H16B H 0.8807 0.8855 0.7334 0.069 Uiso 1 1 d R
O17 O 0.8043(10) 0.2968(15) 0.3932(14) 0.056(5) Uani 1 1 d U
H17A H 0.7972 0.2323 0.3913 0.084 Uiso 1 1 d R
H17B H 0.7724 0.3254 0.4151 0.084 Uiso 1 1 d R

loop_
_atom_site_aniso_label
_atom_site_aniso_U_11
_atom_site_aniso_U_22
_atom_site_aniso_U_33
_atom_site_aniso_U_23
_atom_site_aniso_U_13
_atom_site_aniso_U_12
Zn1 0.0149(12) 0.0242(14) 0.0514(17) 0.0045(13) 0.0083(11) -0.0011(11)
Zn2 0.0098(12) 0.0216(13) 0.0593(18) -0.0015(13) 0.0054(11) 0.0042(11)
Zn3 0.0163(14) 0.0277(14) 0.073(2) 0.0094(15) 0.0152(13) 0.0062(12)
Zn4 0.0106(12) 0.0241(13) 0.069(2) 0.0029(14) 0.0087(12) -0.0035(12)
N1 0.011(5) 0.025(6) 0.043(6) -0.001(5) 0.007(5) 0.002(5)
N2 0.009(5) 0.028(6) 0.047(6) 0.000(6) 0.001(5) 0.002(5)
N3 0.011(5) 0.024(5) 0.048(6) -0.004(5) 0.007(5) -0.003(5)
N4 0.013(5) 0.017(5) 0.047(6) 0.001(5) 0.015(5) 0.000(5)
N5 0.014(5) 0.019(5) 0.046(6) 0.003(5) 0.013(5) 0.000(5)
N6 0.014(5) 0.025(5) 0.045(6) -0.004(5) 0.012(5) -0.003(5)
O1 0.020(6) 0.025(6) 0.067(6) 0.004(6) 0.007(5) -0.008(5)
O2 0.016(5) 0.028(6) 0.052(6) 0.006(5) 0.012(5) 0.002(5)
O3 0.033(8) 0.041(8) 0.043(8) 0.006(7) 0.001(7) -0.011(7)
O4 0.019(5) 0.035(5) 0.064(6) -0.007(5) 0.011(5) -0.003(5)
O5 0.021(5) 0.023(6) 0.073(6) -0.004(5) 0.012(5) -0.001(5)
O6 0.019(5) 0.020(5) 0.069(7) 0.001(6) 0.005(5) -0.005(6)
O7 0.022(7) 0.036(8) 0.043(9) 0.002(7) -0.011(6) -0.001(7)
O8 0.016(6) 0.026(7) 0.053(8) 0.010(7) 0.003(6) -0.003(6)
O9 0.012(5) 0.036(6) 0.066(6) -0.003(6) 0.006(5) 0.010(5)
O10 0.037(7) 0.041(7) 0.074(7) 0.009(6) 0.001(6) 0.011(6)
O11 0.031(8) 0.036(9) 0.062(10) 0.003(8) 0.001(8) 0.013(8)
O12 0.016(5) 0.032(5) 0.067(6) 0.000(5) 0.005(5) -0.001(5)
O13 0.020(5) 0.030(5) 0.064(6) -0.001(5) 0.008(5) -0.005(5)
O14 0.022(6) 0.028(6) 0.063(7) 0.007(6) 0.001(5) -0.003(6)
O15 0.027(8) 0.020(7) 0.064(9) -0.011(7) -0.005(7) -0.001(7)
C1 0.016(6) 0.022(6) 0.056(6) 0.008(6) 0.009(6) -0.007(6)
C2 0.011(5) 0.022(5) 0.047(6) 0.004(5) 0.013(5) -0.001(5)
C3 0.011(5) 0.024(6) 0.045(6) 0.003(6) 0.012(5) -0.004(5)
C4 0.012(5) 0.019(6) 0.045(6) -0.005(6) 0.010(5) 0.001(5)
C5 0.013(5) 0.022(5) 0.047(6) -0.001(5) 0.007(5) -0.004(5)
C6 0.012(5) 0.022(5) 0.051(6) 0.000(5) 0.009(5) 0.001(5)
C7 0.013(5) 0.018(5) 0.052(6) 0.005(5) 0.007(5) -0.006(5)
C8 0.005(5) 0.011(6) 0.050(6) -0.005(6) 0.005(5) 0.002(5)
C9 0.011(6) 0.032(6) 0.043(6) -0.003(6) 0.006(5) 0.003(6)
C10 0.011(5) 0.028(5) 0.050(5) -0.003(5) 0.008(5) 0.003(5)
C11 0.011(6) 0.031(6) 0.051(6) -0.006(6) 0.004(5) 0.005(6)
C12 0.015(6) 0.028(6) 0.062(6) -0.008(6) 0.005(5) 0.002(6)
C13 0.014(5) 0.031(6) 0.060(6) -0.006(6) 0.008(5) 0.003(5)
C14 0.016(5) 0.030(5) 0.057(5) -0.004(5) 0.006(5) -0.001(5)
C15 0.016(5) 0.027(5) 0.056(6) -0.005(5) 0.003(5) 0.001(5)
C16 0.015(5) 0.032(6) 0.061(6) -0.008(6) 0.003(5) -0.001(5)
C17 0.012(6) 0.025(6) 0.048(6) -0.001(6) 0.012(5) 0.010(6)
C18 0.016(6) 0.029(6) 0.042(6) 0.003(6) 0.007(5) 0.006(6)
C19 0.014(5) 0.028(5) 0.047(5) -0.001(5) 0.009(5) 0.005(5)
C20 0.014(5) 0.029(5) 0.047(5) -0.001(5) 0.006(5) 0.001(5)
C21 0.014(5) 0.026(5) 0.047(6) 0.002(5) 0.010(5) -0.002(5)
C22 0.012(5) 0.024(6) 0.046(6) 0.001(6) 0.009(5) 0.005(5)
C23 0.014(6) 0.028(6) 0.051(6) 0.002(6) 0.004(5) 0.001(6)
C24 0.015(5) 0.020(5) 0.046(6) -0.002(5) 0.011(5) 0.001(5)
C25 0.014(5) 0.023(5) 0.050(6) 0.003(5) 0.014(5) -0.007(5)
C26 0.013(5) 0.024(5) 0.053(5) 0.001(5) 0.011(5) -0.003(5)
C27 0.014(5) 0.025(5) 0.053(6) 0.004(5) 0.009(5) -0.002(5)
C28 0.012(5) 0.023(5) 0.055(5) 0.001(5) 0.007(5) -0.006(5)
C29 0.015(5) 0.031(6) 0.054(6) 0.000(6) 0.008(5) -0.003(5)
C30 0.015(5) 0.031(6) 0.052(6) 0.001(5) 0.012(5) -0.005(5)
C31 0.015(6) 0.026(6) 0.051(6) -0.002(6) 0.009(5) -0.004(5)
C32 0.011(5) 0.026(6) 0.057(6) 0.002(6) 0.008(5) -0.007(5)
O16 0.025(9) 0.028(9) 0.081(13) -0.004(9) -0.001(8) 0.006(8)
O17 0.038(9) 0.039(9) 0.089(12) 0.008(9) 0.004(9) 0.000(9)

loop_
_atom_type_symbol
_atom_type_description
_atom_type_scat_dispersion_real
_atom_type_scat_dispersion_imag
_atom_type_scat_source
C C 0.0033 0.0016 'International Tables Vol C Tables 4.2.6.8 and 6.1.1.4'
H H 0.0000 0.0000 'International Tables Vol C Tables 4.2.6.8 and 6.1.1.4'
O O 0.0106 0.0060 'International Tables Vol C Tables 4.2.6.8 and 6.1.1.4'
N N 0.0061 0.0033 'International Tables Vol C Tables 4.2.6.8 and 6.1.1.4'
Zn Zn 0.2839 1.4301 'International Tables Vol C Tables 4.2.6.8 and 6.1.1.4'

loop_
_geom_angle_atom_site_label_1
_geom_angle_atom_site_label_2
_geom_angle_atom_site_label_3
_geom_angle
_geom_angle_site_symmetry_1
_geom_angle_site_symmetry_3
O6 Zn1 O3 107.3(8) 1_655 .
O6 Zn1 O1 125.7(7) 1_655 .
O3 Zn1 O1 97.2(7) . .
O6 Zn1 N2 97.5(7) 1_655 3
O3 Zn1 N2 100.8(7) . 3
O1 Zn1 N2 124.9(7) . 3
O4 Zn2 O6 124.3(7) . .
O4 Zn2 O7 98.3(7) . .
O6 Zn2 O7 107.7(8) . .
O4 Zn2 N1 124.6(7) . 3_455
O6 Zn2 N1 96.1(7) . 3_455
O7 Zn2 N1 103.9(7) . 3_455
O9 Zn3 O14 128.3(7) . 1_655
O9 Zn3 N5 127.5(7) . 3_545
O14 Zn3 N5 104.1(7) 1_655 3_545
O9 Zn3 O10 88.3(7) . .
O14 Zn3 O10 92.4(8) 1_655 .
N5 Zn3 O10 85.6(8) 3_545 .
O9 Zn3 O10 88.3(7) . 1
O14 Zn3 O10 92.4(8) 1_655 1
N5 Zn3 O10 85.6(8) 3_545 1
O10 Zn3 O10 0.0(15) . 1
O9 Zn3 O11 89.1(7) . .
O14 Zn3 O11 96.2(7) 1_655 .
N5 Zn3 O11 89.0(7) 3_545 .
O10 Zn3 O11 170.8(7) . .
O10 Zn3 O11 170.8(7) 1 .
O9 Zn3 Zn4 165.7(5) . 1_655
O14 Zn3 Zn4 38.4(5) 1_655 1_655
N5 Zn3 Zn4 65.7(5) 3_545 1_655
O10 Zn3 Zn4 87.3(5) . 1_655
O10 Zn3 Zn4 87.3(5) 1 1_655
O11 Zn3 Zn4 97.2(5) . 1_655
O13 Zn4 O15 98.2(7) . .
O13 Zn4 O14 113.4(7) . .
O15 Zn4 O14 111.4(7) . .
O13 Zn4 N4 128.5(7) . 3_445
O15 Zn4 N4 104.1(7) . 3_445
O14 Zn4 N4 100.7(7) . 3_445
O13 Zn4 Zn3 143.3(5) . 1_455
O15 Zn4 Zn3 112.7(5) . 1_455
O14 Zn4 Zn3 37.6(5) . 1_455
N4 Zn4 Zn3 63.7(5) 3_445 1_455
C8 N1 N2 103.8(18) . .
C8 N1 Zn2 138.0(14) . 3_545
N2 N1 Zn2 116.3(14) . 3_545
C9 N2 N1 108.3(19) . .
C9 N2 Zn1 136.7(15) . 3_445
N1 N2 Zn1 115.0(14) . 3_445
C8 N3 C9 101.0(17) . .
C24 N4 N5 106.3(17) . .
C24 N4 Zn4 136.6(14) . 3
N5 N4 Zn4 116.2(13) . 3
C25 N5 N4 106.5(17) . .
C25 N5 Zn3 141.1(15) . 3_455
N4 N5 Zn3 112.3(13) . 3_455
C24 N6 C25 103.7(17) . .
C1 O1 Zn1 118.4(14) . .
O2 O2 C1 0(10) 1 .
C16 O4 Zn2 123.5(16) . .
O5 O5 C16 0(10) 1 .
Zn1 O6 Zn2 111.7(7) 1_455 .
C17 O9 Zn3 119.1(15) . .
O10 O10 Zn3 0(10) 1 .
O12 O12 C32 0(10) 1 .
C32 O13 Zn4 122.6(16) . .
Zn3 O14 Zn4 103.9(7) 1_455 .
O2 C1 O2 0.0(19) 1 .
O2 C1 O1 125.2(19) 1 .
O2 C1 O1 125.2(19) . .
O2 C1 C2 125(2) 1 .
O2 C1 C2 125(2) . .
O1 C1 C2 110(2) . .
C7 C2 C3 120.3(18) . .
C7 C2 C1 124(2) . .
C3 C2 C1 115.8(19) . .
C4 C3 C2 120(2) . .
C3 C4 C5 118(2) . .
C6 C5 C4 121.3(19) . .
C6 C5 C8 121.1(19) . .
C4 C5 C8 117.4(18) . .
C5 C6 C7 119(2) . .
C2 C7 C6 121(2) . .
N1 C8 N3 113.7(17) . .
N1 C8 C5 124.4(18) . .
N3 C8 C5 121.9(18) . .
N2 C9 N3 112.9(19) . .
N2 C9 C10 127(2) . .
N3 C9 C10 120(2) . .
C15 C10 C11 122(2) . .
C15 C10 C9 121(2) . .
C11 C10 C9 118(2) . .
C12 C11 C10 120(2) . .
C11 C12 C13 121(2) . .
C12 C13 C14 121(2) . .
C12 C13 C16 122(2) . .
C14 C13 C16 117(2) . .
C13 C14 C15 115(2) . .
C10 C15 C14 120(2) . .
O5 C16 O5 0.0(15) 1 .
O5 C16 O4 126(2) 1 .
O5 C16 O4 126(2) . .
O5 C16 C13 117(2) 1 .
O5 C16 C13 117(2) . .
O4 C16 C13 117(2) . .
O8 C17 O9 122.1(19) . .
O8 C17 C18 123(2) . .
O9 C17 C18 115(2) . .
C19 C18 C23 121(2) . .
C19 C18 C17 122(2) . .
C23 C18 C17 117(2) . .
C18 C19 C20 122(2) . .
C21 C20 C19 119(2) . .
C20 C21 C22 119.2(19) . .
C20 C21 C24 123(2) . .
C22 C21 C24 118(2) . .
C21 C22 C23 119(2) . .
C18 C23 C22 119(2) . .
N4 C24 N6 111.4(18) . .
N4 C24 C21 123(2) . .
N6 C24 C21 125(2) . .
N5 C25 N6 111.7(18) . .
N5 C25 C26 125(2) . .
N6 C25 C26 123.2(19) . .
C31 C26 C27 118(2) . .
C31 C26 C25 123(2) . .
C27 C26 C25 119(2) . .
C28 C27 C26 120(2) . .
C27 C28 C29 122(2) . .
C30 C29 C28 119(2) . .
C30 C29 C32 121(2) . .
C28 C29 C32 120(2) . .
C29 C30 C31 121(2) . .
C26 C31 C30 120(2) . .
O13 C32 O12 126(2) . 1
O13 C32 O12 126(2) . .
O12 C32 O12 0.0(17) 1 .
O13 C32 C29 116(2) . .
O12 C32 C29 118(2) 1 .
O12 C32 C29 118(2) . .

loop_
_geom_bond_atom_site_label_1
_geom_bond_atom_site_label_2
_geom_bond_distance
_geom_bond_site_symmetry_2
Zn1 O6 1.907(17) 1_655
Zn1 O3 1.950(16) .
Zn1 O1 1.954(15) .
Zn1 N2 2.068(19) 3
Zn2 O4 1.898(16) .
Zn2 O6 1.940(16) .
Zn2 O7 2.033(14) .
Zn2 N1 2.060(19) 3_455
Zn3 O9 1.934(15) .
Zn3 O14 1.973(18) 1_655
Zn3 N5 2.026(18) 3_545
Zn3 O10 2.185(19) .
Zn3 O10 2.185(19) 1
Zn3 O11 2.226(18) .
Zn3 Zn4 3.136(3) 1_655
Zn4 O13 1.934(16) .
Zn4 O15 1.990(18) .
Zn4 O14 2.008(18) .
Zn4 N4 2.033(17) 3_445
Zn4 Zn3 3.136(3) 1_455
N1 C8 1.31(3) .
N1 N2 1.39(2) .
N1 Zn2 2.060(19) 3_545
N2 C9 1.26(3) .
N2 Zn1 2.068(19) 3_445
N3 C8 1.35(3) .
N3 C9 1.37(3) .
N4 C24 1.35(3) .
N4 N5 1.42(2) .
N4 Zn4 2.033(17) 3
N5 C25 1.30(3) .
N5 Zn3 2.026(18) 3_455
N6 C24 1.35(3) .
N6 C25 1.41(3) .
O1 C1 1.34(3) .
O2 O2 0.00(5) 1
O2 C1 1.20(3) .
O4 C16 1.25(3) .
O5 O5 0.00(3) 1
O5 C16 1.24(3) .
O6 Zn1 1.907(17) 1_455
O8 C17 1.26(3) .
O9 C17 1.27(3) .
O10 O10 0.00(7) 1
O12 O12 0.00(3) 1
O12 C32 1.22(3) .
O13 C32 1.20(3) .
O14 Zn3 1.973(18) 1_455
C1 O2 1.20(3) 1
C1 C2 1.51(3) .
C2 C7 1.33(3) .
C2 C3 1.44(3) .
C3 C4 1.40(3) .
C4 C5 1.43(3) .
C5 C6 1.38(3) .
C5 C8 1.54(3) .
C6 C7 1.42(3) .
C9 C10 1.55(3) .
C10 C15 1.31(3) .
C10 C11 1.43(3) .
C11 C12 1.37(3) .
C12 C13 1.38(3) .
C13 C14 1.44(3) .
C13 C16 1.56(3) .
C14 C15 1.48(3) .
C16 O5 1.24(3) 1
C17 C18 1.49(3) .
C18 C19 1.31(3) .
C18 C23 1.37(3) .
C19 C20 1.42(3) .
C20 C21 1.39(3) .
C21 C22 1.40(3) .
C21 C24 1.46(3) .
C22 C23 1.45(3) .
C25 C26 1.48(3) .
C26 C31 1.37(3) .
C26 C27 1.41(3) .
C27 C28 1.36(3) .
C28 C29 1.36(3) .
C29 C30 1.32(3) .
C29 C32 1.56(3) .
C30 C31 1.43(3) .
C32 O12 1.22(3) 1
O16 O16 0.00(6) 1

loop_
_geom_hbond_atom_site_label_D
_geom_hbond_atom_site_label_H
_geom_hbond_atom_site_label_A
_geom_hbond_distance_DH
_geom_hbond_distance_HA
_geom_hbond_distance_DA
_geom_hbond_angle_DHA
_geom_hbond_site_symmetry_A
O16 H16B O7 0.85 2.10 2.79(2) 138.1 1_655
O15 H15B O17 0.85 1.97 2.81(2) 171.2 1_455
O11 H11C O17 0.85 2.57 3.36(3) 156.2 2_565
O11 H11B O6 0.85 2.64 3.12(2) 116.8 2_665
O11 H11B O5 0.85 2.29 2.95(2) 133.7 2_665
O17 H17B O10 0.85 2.15 2.92(3) 150.4 1
O15 H15A O5 0.85 1.85 2.70(2) 178.7 1
O10 H10A O2 0.85 1.88 2.73(2) 175.0 1
O7 H7A O12 0.85 1.75 2.58(2) 168.4 1
O3 H3A O16 0.85 1.99 2.82(2) 164.8 1

loop_
_geom_torsion_atom_site_label_1
_geom_torsion_atom_site_label_2
_geom_torsion_atom_site_label_3
_geom_torsion_atom_site_label_4
_geom_torsion
_geom_torsion_site_symmetry_1
_geom_torsion_site_symmetry_4
C8 N1 N2 C9 7(2) . .
Zn2 N1 N2 C9 173.6(15) 3_545 .
C8 N1 N2 Zn1 -173.8(13) . 3_445
Zn2 N1 N2 Zn1 -6.7(19) 3_545 3_445
C24 N4 N5 C25 -6(3) . .
Zn4 N4 N5 C25 164.7(15) 3 .
C24 N4 N5 Zn3 172.4(14) . 3_455
Zn4 N4 N5 Zn3 -16.5(19) 3 3_455
O6 Zn1 O1 C1 3(2) 1_655 .
O3 Zn1 O1 C1 -114.5(17) . .
N2 Zn1 O1 C1 136.9(17) 3 .
O6 Zn2 O4 C16 1(2) . .
O7 Zn2 O4 C16 119(2) . .
N1 Zn2 O4 C16 -127(2) 3_455 .
O4 Zn2 O6 Zn1 -157.9(9) . 1_455
O7 Zn2 O6 Zn1 88.6(10) . 1_455
N1 Zn2 O6 Zn1 -18.1(11) 3_455 1_455
O14 Zn3 O9 C17 -26(2) 1_655 .
N5 Zn3 O9 C17 159.0(17) 3_545 .
O10 Zn3 O9 C17 -117.9(18) . .
O10 Zn3 O9 C17 -117.9(18) 1 .
O11 Zn3 O9 C17 70.9(17) . .
Zn4 Zn3 O9 C17 -46(3) 1_655 .
O9 Zn3 O10 O10 0.0(13) . 1
O14 Zn3 O10 O10 0.0(13) 1_655 1
N5 Zn3 O10 O10 0.0(13) 3_545 1
O11 Zn3 O10 O10 0(2) . 1
Zn4 Zn3 O10 O10 0.0(12) 1_655 1
O15 Zn4 O13 C32 116(2) . .
O14 Zn4 O13 C32 -1(2) . .
N4 Zn4 O13 C32 -128(2) 3_445 .
Zn3 Zn4 O13 C32 -32(3) 1_455 .
O13 Zn4 O14 Zn3 -150.5(8) . 1_455
O15 Zn4 O14 Zn3 99.8(9) . 1_455
N4 Zn4 O14 Zn3 -10.1(10) 3_445 1_455
O2 O2 C1 O1 0.0(17) 1 .
O2 O2 C1 C2 0.0(6) 1 .
Zn1 O1 C1 O2 -14(3) . 1
Zn1 O1 C1 O2 -14(3) . .
Zn1 O1 C1 C2 163.5(14) . .
O2 C1 C2 C7 -176(2) 1 .
O2 C1 C2 C7 -176(2) . .
O1 C1 C2 C7 6(3) . .
O2 C1 C2 C3 3(3) 1 .
O2 C1 C2 C3 3(3) . .
O1 C1 C2 C3 -173.9(19) . .
C7 C2 C3 C4 -1(3) . .
C1 C2 C3 C4 179(2) . .
C2 C3 C4 C5 -2(3) . .
C3 C4 C5 C6 0(3) . .
C3 C4 C5 C8 -174.8(19) . .
C4 C5 C6 C7 5(4) . .
C8 C5 C6 C7 180(2) . .
C3 C2 C7 C6 7(4) . .
C1 C2 C7 C6 -174(2) . .
C5 C6 C7 C2 -8(4) . .
N2 N1 C8 N3 -5(3) . .
Zn2 N1 C8 N3 -168.0(16) 3_545 .
N2 N1 C8 C5 177(2) . .
Zn2 N1 C8 C5 14(4) 3_545 .
C9 N3 C8 N1 2(2) . .
C9 N3 C8 C5 -180(2) . .
C6 C5 C8 N1 -155(2) . .
C4 C5 C8 N1 20(3) . .
C6 C5 C8 N3 28(3) . .
C4 C5 C8 N3 -157(2) . .
N1 N2 C9 N3 -5(3) . .
Zn1 N2 C9 N3 174.9(16) 3_445 .
N1 N2 C9 C10 180(2) . .
Zn1 N2 C9 C10 0(4) 3_445 .
C8 N3 C9 N2 2(2) . .
C8 N3 C9 C10 177(2) . .
N2 C9 C10 C15 149(3) . .
N3 C9 C10 C15 -26(3) . .
N2 C9 C10 C11 -28(4) . .
N3 C9 C10 C11 158(2) . .
C15 C10 C11 C12 0(4) . .
C9 C10 C11 C12 176(2) . .
C10 C11 C12 C13 -4(4) . .
C11 C12 C13 C14 -1(4) . .
C11 C12 C13 C16 -178(2) . .
C12 C13 C14 C15 9(4) . .
C16 C13 C14 C15 -173(2) . .
C11 C10 C15 C14 10(4) . .
C9 C10 C15 C14 -167(2) . .
C13 C14 C15 C10 -14(3) . .
O5 O5 C16 O4 0.0(4) 1 .
O5 O5 C16 C13 0.0(10) 1 .
Zn2 O4 C16 O5 17(4) . 1
Zn2 O4 C16 O5 17(4) . .
Zn2 O4 C16 C13 -164.1(16) . .
C12 C13 C16 O5 -7(4) . 1
C14 C13 C16 O5 176(2) . 1
C12 C13 C16 O5 -7(4) . .
C14 C13 C16 O5 176(2) . .
C12 C13 C16 O4 175(2) . .
C14 C13 C16 O4 -3(4) . .
Zn3 O9 C17 O8 -4(3) . .
Zn3 O9 C17 C18 171.5(14) . .
O8 C17 C18 C19 176(2) . .
O9 C17 C18 C19 1(3) . .
O8 C17 C18 C23 -5(4) . .
O9 C17 C18 C23 179(2) . .
C23 C18 C19 C20 0(4) . .
C17 C18 C19 C20 178(2) . .
C18 C19 C20 C21 1(4) . .
C19 C20 C21 C22 -2(3) . .
C19 C20 C21 C24 179(2) . .
C20 C21 C22 C23 2(3) . .
C24 C21 C22 C23 -178(2) . .
C19 C18 C23 C22 1(4) . .
C17 C18 C23 C22 -178(2) . .
C21 C22 C23 C18 -2(3) . .
N5 N4 C24 N6 5(3) . .
Zn4 N4 C24 N6 -163.5(17) 3 .
N5 N4 C24 C21 -178(2) . .
Zn4 N4 C24 C21 13(4) 3 .
C25 N6 C24 N4 -2(2) . .
C25 N6 C24 C21 -178(2) . .
C20 C21 C24 N4 -152(2) . .
C22 C21 C24 N4 29(3) . .
C20 C21 C24 N6 25(4) . .
C22 C21 C24 N6 -154(2) . .
N4 N5 C25 N6 6(3) . .
Zn3 N5 C25 N6 -172.5(18) 3_455 .
N4 N5 C25 C26 -180(2) . .
Zn3 N5 C25 C26 2(4) 3_455 .
C24 N6 C25 N5 -3(3) . .
C24 N6 C25 C26 -178(2) . .
N5 C25 C26 C31 -18(4) . .
N6 C25 C26 C31 156(2) . .
N5 C25 C26 C27 156(2) . .
N6 C25 C26 C27 -30(3) . .
C31 C26 C27 C28 -1(4) . .
C25 C26 C27 C28 -176(2) . .
C26 C27 C28 C29 4(4) . .
C27 C28 C29 C30 -3(4) . .
C27 C28 C29 C32 175(2) . .
C28 C29 C30 C31 -1(4) . .
C32 C29 C30 C31 -179(2) . .
C27 C26 C31 C30 -3(4) . .
C25 C26 C31 C30 172(2) . .
C29 C30 C31 C26 4(4) . .
Zn4 O13 C32 O12 9(4) . 1
Zn4 O13 C32 O12 9(4) . .
Zn4 O13 C32 C29 -170.3(15) . .
O12 O12 C32 O13 0.0(13) 1 .
O12 O12 C32 C29 0(2) 1 .
C30 C29 C32 O13 176(2) . .
C28 C29 C32 O13 -2(4) . .
C30 C29 C32 O12 -3(4) . 1
C28 C29 C32 O12 178(2) . 1
C30 C29 C32 O12 -3(4) . .
C28 C29 C32 O12 178(2) . .
